data_7134472
loop_
_publ_author_name
'Jiang, Yuqi'
'Pan, Guo'
'Zhou, Ren'
'Huang, Ruihao'
'Ran, Dongmei'
'Xu, Daqian'
'Su, Yuanting'

_publ_section_title
;
 Isolable GaN-based analogues of Thiele's and Chichibabin's hydrocarbons
;
_journal_issue 45
_journal_name_full 'Chemical Communications'
_journal_page_first 8192
_journal_page_last 8195
_journal_paper_doi 10.1039/D5CC01531F
_journal_volume 61
_journal_year 2025
_chemical_formula_moiety 'C64 H96 Ga2 N2'
_chemical_formula_sum 'C64 H96 Ga2 N2'
_chemical_formula_weight 1032.86
_space_group_crystal_system triclinic
_space_group_IT_number 2
_space_group_name_Hall '-P 1'
_space_group_name_H-M_alt 'P -1'
_atom_sites_solution_hydrogens geom
_audit_creation_date 2023-12-02
_audit_creation_method
;
Olex2 1.2
(compiled 2018.05.29 svn.r3508 for OlexSys, GUI svn.r5506)
;
_audit_update_record
;
2025-03-06 deposited with the CCDC.	2025-04-27 downloaded from the CCDC.
;
_cell_angle_alpha 107.74(3)
_cell_angle_beta 103.724(19)
_cell_angle_gamma 102.71(3)
_cell_formula_units_Z 1
_cell_length_a 9.926(5)
_cell_length_b 12.299(11)
_cell_length_c 14.106(9)
_cell_measurement_reflns_used 149
_cell_measurement_temperature 150.00
_cell_measurement_theta_max 23.55
_cell_measurement_theta_min 4.81
_cell_volume 1511.7(19)
_computing_cell_refinement 'SAINT V8.40B (?, 2016)'
_computing_data_collection 'Bruker D8 Venture diffractometer'
_computing_data_reduction 'SAINT V8.40B (?, 2016)'
_computing_molecular_graphics 'Olex2 (Dolomanov et al., 2009)'
_computing_publication_material 'Olex2 (Dolomanov et al., 2009)'
_computing_structure_refinement 'ShelXL (Sheldrick, 2015)'
_computing_structure_solution 'SHELXT 2018/2 (Sheldrick, 2018)'
_diffrn_ambient_temperature 150.0
_diffrn_detector_area_resol_mean 7.9
_diffrn_detector_type 'CCD area detector'
_diffrn_measured_fraction_theta_full 0.982
_diffrn_measured_fraction_theta_max 0.982
_diffrn_measurement_device 'three-circle diffractometer'
_diffrn_measurement_device_type 'Bruker APEX-II CCD'
_diffrn_measurement_method '\f and \w scans'
_diffrn_radiation_type MoK\a
_diffrn_radiation_wavelength 0.71073
_diffrn_reflns_av_R_equivalents 0.0934
_diffrn_reflns_av_unetI/netI 0.0681
_diffrn_reflns_Laue_measured_fraction_full 0.982
_diffrn_reflns_Laue_measured_fraction_max 0.982
_diffrn_reflns_limit_h_max 11
_diffrn_reflns_limit_h_min -11
_diffrn_reflns_limit_k_max 14
_diffrn_reflns_limit_k_min -14
_diffrn_reflns_limit_l_max 16
_diffrn_reflns_limit_l_min -16
_diffrn_reflns_number 25050
_diffrn_reflns_point_group_measured_fraction_full 0.982
_diffrn_reflns_point_group_measured_fraction_max 0.982
_diffrn_reflns_theta_full 25.176
_diffrn_reflns_theta_max 25.176
_diffrn_reflns_theta_min 2.278
_diffrn_standards_number 0
_exptl_absorpt_coefficient_mu 0.928
_exptl_absorpt_correction_T_max 0.7452
_exptl_absorpt_correction_T_min 0.3231
_exptl_absorpt_correction_type none
_exptl_absorpt_process_details
;
SADABS-2016/2 (Bruker,2016/2) was used for absorption correction.
wR2(int) was 0.1901 before and 0.1148 after correction.
The Ratio of minimum to maximum transmission is 0.4336.
The \l/2 correction factor is Not present.
;
_exptl_crystal_colour reddish
_exptl_crystal_colour_primary reddish
_exptl_crystal_density_diffrn 1.134
_exptl_crystal_description block
_exptl_crystal_F_000 556
_exptl_crystal_recrystallization_method
'The crystals were growth by means of evaporation of a mixture of n-hexane and toluene at RT.'
_exptl_crystal_size_max 0.18
_exptl_crystal_size_mid 0.16
_exptl_crystal_size_min 0.13
_refine_diff_density_max 0.539
_refine_diff_density_min -0.765
_refine_diff_density_rms 0.130
_refine_ls_extinction_method none
_refine_ls_goodness_of_fit_ref 1.065
_refine_ls_hydrogen_treatment constr
_refine_ls_matrix_type full
_refine_ls_number_parameters 512
_refine_ls_number_reflns 5328
_refine_ls_number_restraints 630
_refine_ls_restrained_S_all 1.019
_refine_ls_R_factor_all 0.0742
_refine_ls_R_factor_gt 0.0572
_refine_ls_shift/su_max 0.000
_refine_ls_shift/su_mean 0.000
_refine_ls_structure_factor_coef Fsqd
_refine_ls_weighting_details 'w=1/[\s^2^(Fo^2^)+(0.1095P)^2^+0.8819P] where P=(Fo^2^+2Fc^2^)/3'
_refine_ls_weighting_scheme calc
_refine_ls_wR_factor_gt 0.1530
_refine_ls_wR_factor_ref 0.1691
_reflns_Friedel_coverage 0.000
_reflns_number_gt 4476
_reflns_number_total 5328
_reflns_threshold_expression 'I > 2\s(I)'
_cod_data_source_file d5cc01531f2.cif
_cod_data_source_block Compound3
_cod_depositor_comments 'Adding full bibliography for 7134471--7134474.cif.'
_cod_original_cell_volume 1511.8(18)
_cod_database_code 7134472
_shelx_shelxl_version_number 2018/3
_shelx_space_group_comment
;
The symmetry employed for this shelxl refinement is uniquely defined
by the following loop, which should always be used as a source of
symmetry information in preference to the above space-group names.
They are only intended as comments.
;
_shelx_estimated_absorpt_t_max 0.889
_shelx_estimated_absorpt_t_min 0.851
_exptl_crystal_mounting_method
'Crystals were removed from the crystallisation vial and immediately coated with polybutenes oil (CAS: 9003-29-6) on a glass slide. A suitable single crystal coated with polybutenes oil as less as possible was sealed in capillary tube filled with argon. The capillary tube with single crystal was mounted on copper pin with solid paraffin.'
_olex2_refinement_description
;
1. Fixed Uiso
 At 1.2 times of:
  All C(H) groups, All C(H,H) groups
 At 1.5 times of:
  All C(H,H,H) groups
2. Uiso/Uaniso restraints and constraints
C21 \\sim C30 \\sim C31 \\sim C32 \\sim C30A \\sim C31A \\sim C32A: within 2A
with sigma of 0.01 and sigma for terminal atoms of 0.02
C3 \\sim C4 \\sim C5 \\sim C6 \\sim C7 \\sim C8 \\sim C9 \\sim C11 \\sim C12
\\sim C13 \\sim C14 \\sim C15 \\sim C16 \\sim C17 \\sim C3A \\sim C4A \\sim C5A
\\sim C6A \\sim C7A \\sim C8A \\sim C11A \\sim C12A \\sim C13A \\sim C14A \\sim
C15A \\sim C16A \\sim C17A \\sim C10 \\sim C9A \\sim C10A \\sim Ga1: within 2A
with sigma of 0.01 and sigma for terminal atoms of 0.02
C27 \\sim C28 \\sim C29 \\sim C28A \\sim C29A: within 2A with sigma of 0.01 and
sigma for terminal atoms of 0.02
3. Same fragment restrains
{Ga1, C3A, C4A, C5A, C6A, C7A, C8A, C9A, C10A, C11A, C12A, C13A, C14A, C15A,
C16A, C17A} sigma for 1-2: 0.02, 1-3: 0.04
as
{Ga1, C3, C4, C5, C6, C7, C8, C9, C10, C11, C12, C13, C14, C15, C16, C17}
{C21, C30A, C31A, C32A} sigma for 1-2: 0.02, 1-3: 0.04
as
{C21, C30, C31, C32}
{C27, C28A, C29A} sigma for 1-2: 0.02, 1-3: 0.04
as
{C27, C28, C29}
4. Others
 Sof(C3A)=Sof(C4A)=Sof(C5A)=Sof(H5A)=Sof(C6A)=Sof(C7A)=Sof(H7A)=Sof(C8A)=
 Sof(C9A)=Sof(H9A)=Sof(C10A)=Sof(H10D)=Sof(H10E)=Sof(H10F)=Sof(C11A)=Sof(H11D)=
 Sof(H11E)=Sof(H11F)=Sof(C12A)=Sof(H12A)=Sof(C13A)=Sof(H13D)=Sof(H13E)=
 Sof(H13F)=Sof(C14A)=Sof(H14D)=Sof(H14E)=Sof(H14F)=Sof(C15A)=Sof(H15A)=
 Sof(C16A)=Sof(H16D)=Sof(H16E)=Sof(H16F)=Sof(C17A)=Sof(H17D)=Sof(H17E)=
 Sof(H17F)=1-FVAR(1)
 Sof(C3)=Sof(C4)=Sof(C5)=Sof(H5)=Sof(C6)=Sof(C7)=Sof(H7)=Sof(C8)=Sof(C9)=
 Sof(H9)=Sof(C10)=Sof(H10A)=Sof(H10B)=Sof(H10C)=Sof(C11)=Sof(H11A)=Sof(H11B)=
 Sof(H11C)=Sof(C12)=Sof(H12)=Sof(C13)=Sof(H13A)=Sof(H13B)=Sof(H13C)=Sof(C14)=
 Sof(H14A)=Sof(H14B)=Sof(H14C)=Sof(C15)=Sof(H15)=Sof(C16)=Sof(H16A)=Sof(H16B)=
 Sof(H16C)=Sof(C17)=Sof(H17A)=Sof(H17B)=Sof(H17C)=FVAR(1)
 Sof(H27A)=Sof(C28A)=Sof(H28D)=Sof(H28E)=Sof(H28F)=Sof(C29A)=Sof(H29D)=
 Sof(H29E)=Sof(H29F)=1-FVAR(2)
 Sof(H27)=Sof(C28)=Sof(H28A)=Sof(H28B)=Sof(H28C)=Sof(C29)=Sof(H29A)=Sof(H29B)=
 Sof(H29C)=FVAR(2)
 Sof(C30A)=Sof(H30A)=Sof(C31A)=Sof(H31D)=Sof(H31E)=Sof(H31F)=Sof(C32A)=
 Sof(H32D)=Sof(H32E)=Sof(H32F)=1-FVAR(3)
 Sof(C30)=Sof(H30)=Sof(C31)=Sof(H31A)=Sof(H31B)=Sof(H31C)=Sof(C32)=Sof(H32A)=
 Sof(H32B)=Sof(H32C)=FVAR(3)
5.a Ternary CH refined with riding coordinates:
 C9(H9), C12(H12), C15(H15), C30(H30), C24(H24), C27(H27), C27(H27A), C9A(H9A),
  C12A(H12A), C15A(H15A), C30A(H30A)
5.b Aromatic/amide H refined with riding coordinates:
 C5(H5), C7(H7), C1(H1), C2(H2), C20(H20), C22(H22), C5A(H5A), C7A(H7A)
5.c Idealised Me refined as rotating group:
 C10(H10A,H10B,H10C), C11(H11A,H11B,H11C), C13(H13A,H13B,H13C), C14(H14A,H14B,
 H14C), C16(H16A,H16B,H16C), C17(H17A,H17B,H17C), C31(H31A,H31B,H31C), C32(H32A,
 H32B,H32C), C25(H25A,H25B,H25C), C26(H26A,H26B,H26C), C28(H28A,H28B,H28C),
 C29(H29A,H29B,H29C), C10A(H10D,H10E,H10F), C11A(H11D,H11E,H11F), C13A(H13D,
 H13E,H13F), C14A(H14D,H14E,H14F), C16A(H16D,H16E,H16F), C17A(H17D,H17E,H17F),
 C28A(H28D,H28E,H28F), C29A(H29D,H29E,H29F), C31A(H31D,H31E,H31F), C32A(H32D,
 H32E,H32F)
;
_olex2_submission_special_instructions 'No special instructions were received'

loop_
_space_group_symop_operation_xyz
'x, y, z'
'-x, -y, -z'

loop_
_atom_site_label
_atom_site_type_symbol
_atom_site_fract_x
_atom_site_fract_y
_atom_site_fract_z
_atom_site_U_iso_or_equiv
_atom_site_adp_type
_atom_site_occupancy
_atom_site_site_symmetry_order
_atom_site_calc_flag
_atom_site_refinement_flags_posn
_atom_site_refinement_flags_adp
_atom_site_refinement_flags_occupancy
_atom_site_disorder_assembly
_atom_site_disorder_group
Ga1 Ga 0.29793(4) 0.18716(3) 0.69420(3) 0.02494(18) Uani 1 1 d D U . . .
C3 C 0.273(2) 0.3398(12) 0.7771(8) 0.0271(18) Uani 0.632(11) 1 d D U P A 1
C4 C 0.2441(17) 0.4219(9) 0.7318(8) 0.0337(19) Uani 0.632(11) 1 d D U P A 1
C5 C 0.2019(10) 0.5169(7) 0.7866(7) 0.0320(18) Uani 0.632(11) 1 d D U P A 1
H5 H 0.180644 0.571591 0.754670 0.038 Uiso 0.632(11) 1 calc R . P A 1
C6 C 0.1900(9) 0.5343(7) 0.8850(6) 0.0296(15) Uani 0.632(11) 1 d D U P A 1
C7 C 0.2219(10) 0.4544(7) 0.9303(7) 0.0300(17) Uani 0.632(11) 1 d D U P A 1
H7 H 0.213984 0.464838 0.998089 0.036 Uiso 0.632(11) 1 calc R . P A 1
C8 C 0.2659(19) 0.3576(10) 0.8792(9) 0.0293(18) Uani 0.632(11) 1 d D U P A 1
C9 C 0.2652(13) 0.4128(11) 0.6254(8) 0.038(2) Uani 0.632(11) 1 d D U P A 1
H9 H 0.272936 0.331087 0.592046 0.046 Uiso 0.632(11) 1 calc R . P A 1
C10 C 0.4067(15) 0.5054(13) 0.6383(9) 0.052(3) Uani 0.632(11) 1 d D U P A 1
H10A H 0.405014 0.586699 0.674481 0.078 Uiso 0.632(11) 1 calc GR . P A 1
H10B H 0.414750 0.497288 0.568680 0.078 Uiso 0.632(11) 1 calc GR . P A 1
H10C H 0.490732 0.491538 0.679809 0.078 Uiso 0.632(11) 1 calc GR . P A 1
C11 C 0.1346(18) 0.4237(19) 0.5505(13) 0.058(4) Uani 0.632(11) 1 d D U P A 1
H11A H 0.044642 0.365285 0.543991 0.087 Uiso 0.632(11) 1 calc GR . P A 1
H11B H 0.146642 0.407679 0.481061 0.087 Uiso 0.632(11) 1 calc GR . P A 1
H11C H 0.128517 0.505233 0.578247 0.087 Uiso 0.632(11) 1 calc GR . P A 1
C12 C 0.1506(8) 0.6411(6) 0.9471(6) 0.0380(17) Uani 0.632(11) 1 d D U P A 1
H12 H 0.103109 0.617050 0.995913 0.046 Uiso 0.632(11) 1 calc R . P A 1
C13 C 0.2927(12) 0.7476(8) 1.0148(8) 0.046(2) Uani 0.632(11) 1 d D U P A 1
H13A H 0.360901 0.720745 1.057735 0.069 Uiso 0.632(11) 1 calc GR . P A 1
H13B H 0.269338 0.813102 1.060923 0.069 Uiso 0.632(11) 1 calc GR . P A 1
H13C H 0.337715 0.776317 0.968486 0.069 Uiso 0.632(11) 1 calc GR . P A 1
C14 C 0.0459(15) 0.6819(14) 0.8786(15) 0.048(3) Uani 0.632(11) 1 d D U P A 1
H14A H 0.097079 0.721005 0.840331 0.072 Uiso 0.632(11) 1 calc GR . P A 1
H14B H 0.010265 0.739073 0.923167 0.072 Uiso 0.632(11) 1 calc GR . P A 1
H14C H -0.036917 0.612049 0.828136 0.072 Uiso 0.632(11) 1 calc GR . P A 1
C15 C 0.2959(14) 0.2716(11) 0.9320(10) 0.030(2) Uani 0.632(11) 1 d D U P A 1
H15 H 0.352206 0.224947 0.895955 0.036 Uiso 0.632(11) 1 calc R . P A 1
C16 C 0.1484(17) 0.1823(15) 0.9155(11) 0.044(3) Uani 0.632(11) 1 d D U P A 1
H16A H 0.087637 0.226779 0.944857 0.067 Uiso 0.632(11) 1 calc GR . P A 1
H16B H 0.165698 0.127145 0.951088 0.067 Uiso 0.632(11) 1 calc GR . P A 1
H16C H 0.098167 0.136256 0.839947 0.067 Uiso 0.632(11) 1 calc GR . P A 1
C17 C 0.385(2) 0.334(2) 1.0488(12) 0.048(4) Uani 0.632(11) 1 d D U P A 1
H17A H 0.480196 0.387560 1.057214 0.071 Uiso 0.632(11) 1 calc GR . P A 1
H17B H 0.400302 0.273669 1.078476 0.071 Uiso 0.632(11) 1 calc GR . P A 1
H17C H 0.332722 0.381511 1.085783 0.071 Uiso 0.632(11) 1 calc GR . P A 1
N1 N 0.1319(3) 0.0853(3) 0.5838(2) 0.0278(7) Uani 1 1 d . . . . .
C1 C 0.1249(4) -0.0285(3) 0.5135(3) 0.0293(8) Uani 1 1 d . . . . .
H1 H 0.212140 -0.049856 0.521241 0.035 Uiso 1 1 calc R . . . .
C2 C 0.0045(4) -0.1064(3) 0.4379(3) 0.0295(8) Uani 1 1 d . . . . .
H2 H 0.010023 -0.180946 0.395751 0.035 Uiso 1 1 calc R . . . .
C18 C 0.4524(4) 0.1103(3) 0.7084(3) 0.0252(7) Uani 1 1 d . . . . .
C19 C 0.4366(4) 0.0095(3) 0.7375(3) 0.0286(8) Uani 1 1 d . . . . .
C20 C 0.5458(4) -0.0443(4) 0.7447(3) 0.0333(9) Uani 1 1 d . . . . .
H20 H 0.533514 -0.112190 0.764426 0.040 Uiso 1 1 calc R . . . .
C21 C 0.6730(4) -0.0013(4) 0.7237(3) 0.0326(8) Uani 1 1 d D U . . .
C30 C 0.796(3) -0.057(2) 0.742(2) 0.038(3) Uani 0.44(7) 1 d D U P B 1
H30 H 0.882589 -0.002357 0.737217 0.046 Uiso 0.44(7) 1 calc R . P B 1
C31 C 0.757(4) -0.178(2) 0.653(3) 0.071(6) Uani 0.44(7) 1 d D U P B 1
H31A H 0.680028 -0.237561 0.660265 0.107 Uiso 0.44(7) 1 calc GR . P B 1
H31B H 0.843502 -0.204022 0.656793 0.107 Uiso 0.44(7) 1 calc GR . P B 1
H31C H 0.721167 -0.170245 0.585271 0.107 Uiso 0.44(7) 1 calc GR . P B 1
C32 C 0.842(3) -0.063(3) 0.849(2) 0.042(4) Uani 0.44(7) 1 d D U P B 1
H32A H 0.869295 0.017553 0.903520 0.062 Uiso 0.44(7) 1 calc GR . P B 1
H32B H 0.926798 -0.092374 0.857008 0.062 Uiso 0.44(7) 1 calc GR . P B 1
H32C H 0.761655 -0.117739 0.857131 0.062 Uiso 0.44(7) 1 calc GR . P B 1
C22 C 0.6882(4) 0.0975(4) 0.6953(3) 0.0315(8) Uani 1 1 d . . . . .
H22 H 0.774630 0.128017 0.681044 0.038 Uiso 1 1 calc R . . . .
C23 C 0.5804(4) 0.1545(3) 0.6866(3) 0.0280(8) Uani 1 1 d . . . . .
C24 C 0.3023(4) -0.0409(4) 0.7646(3) 0.0352(9) Uani 1 1 d . . . . .
H24 H 0.233625 0.005786 0.752336 0.042 Uiso 1 1 calc R . . . .
C25 C 0.2212(5) -0.1741(4) 0.6953(4) 0.0455(10) Uani 1 1 d . . . . .
H25A H 0.198010 -0.184659 0.620928 0.068 Uiso 1 1 calc GR . . . .
H25B H 0.130449 -0.199920 0.710227 0.068 Uiso 1 1 calc GR . . . .
H25C H 0.283243 -0.222605 0.710655 0.068 Uiso 1 1 calc GR . . . .
C26 C 0.3438(5) -0.0253(4) 0.8811(3) 0.0439(10) Uani 1 1 d . . . . .
H26A H 0.409538 -0.071751 0.894724 0.066 Uiso 1 1 calc GR . . . .
H26B H 0.255194 -0.054330 0.897355 0.066 Uiso 1 1 calc GR . . . .
H26C H 0.393027 0.059942 0.925479 0.066 Uiso 1 1 calc GR . . . .
C27 C 0.6034(4) 0.2624(4) 0.6546(3) 0.0339(9) Uani 1 1 d D U . . .
H27 H 0.504850 0.272756 0.633773 0.041 Uiso 0.62(6) 1 calc R . P C 1
H27A H 0.514081 0.288320 0.649333 0.041 Uiso 0.38(6) 1 calc R . P C 2
C28 C 0.654(3) 0.249(2) 0.5588(12) 0.040(3) Uani 0.62(6) 1 d D U P C 1
H28A H 0.758133 0.255332 0.578731 0.059 Uiso 0.62(6) 1 calc GR . P C 1
H28B H 0.640387 0.312769 0.533211 0.059 Uiso 0.62(6) 1 calc GR . P C 1
H28C H 0.597215 0.170356 0.502917 0.059 Uiso 0.62(6) 1 calc GR . P C 1
C29 C 0.700(2) 0.3790(16) 0.7472(14) 0.054(4) Uani 0.62(6) 1 d D U P C 1
H29A H 0.652531 0.395497 0.801163 0.081 Uiso 0.62(6) 1 calc GR . P C 1
H29B H 0.714124 0.445632 0.722426 0.081 Uiso 0.62(6) 1 calc GR . P C 1
H29C H 0.794912 0.370492 0.777187 0.081 Uiso 0.62(6) 1 calc GR . P C 1
C3A C 0.271(5) 0.3444(19) 0.7630(16) 0.028(3) Uani 0.368(11) 1 d D U P A 2
C4A C 0.249(3) 0.4216(16) 0.7116(14) 0.031(3) Uani 0.368(11) 1 d D U P A 2
C5A C 0.2296(18) 0.5299(13) 0.7636(11) 0.031(3) Uani 0.368(11) 1 d D U P A 2
H5A H 0.220550 0.584505 0.729021 0.038 Uiso 0.368(11) 1 calc R . P A 2
C6A C 0.2234(16) 0.5592(11) 0.8636(10) 0.029(2) Uani 0.368(11) 1 d D U P A 2
C7A C 0.2434(19) 0.4820(12) 0.9155(12) 0.031(3) Uani 0.368(11) 1 d D U P A 2
H7A H 0.242055 0.503625 0.985826 0.037 Uiso 0.368(11) 1 calc R . P A 2
C8A C 0.266(3) 0.3719(17) 0.8666(15) 0.031(3) Uani 0.368(11) 1 d D U P A 2
C9A C 0.246(2) 0.398(2) 0.5991(13) 0.036(3) Uani 0.368(11) 1 d D U P A 2
H9A H 0.250307 0.314558 0.568606 0.043 Uiso 0.368(11) 1 calc R . P A 2
C10A C 0.385(2) 0.486(2) 0.6016(14) 0.051(5) Uani 0.368(11) 1 d D U P A 2
H10D H 0.376913 0.566916 0.621053 0.076 Uiso 0.368(11) 1 calc GR . P A 2
H10E H 0.396243 0.460329 0.531762 0.076 Uiso 0.368(11) 1 calc GR . P A 2
H10F H 0.470058 0.485233 0.653450 0.076 Uiso 0.368(11) 1 calc GR . P A 2
C11A C 0.109(3) 0.405(3) 0.528(2) 0.049(5) Uani 0.368(11) 1 d D U P A 2
H11D H 0.022198 0.351863 0.530892 0.074 Uiso 0.368(11) 1 calc GR . P A 2
H11E H 0.110525 0.380010 0.455282 0.074 Uiso 0.368(11) 1 calc GR . P A 2
H11F H 0.106623 0.488049 0.551615 0.074 Uiso 0.368(11) 1 calc GR . P A 2
C12A C 0.1915(14) 0.6760(11) 0.9147(9) 0.038(2) Uani 0.368(11) 1 d D U P A 2
H12A H 0.242976 0.739286 0.893232 0.046 Uiso 0.368(11) 1 calc R . P A 2
C13A C 0.023(2) 0.654(3) 0.872(3) 0.054(6) Uani 0.368(11) 1 d D U P A 2
H13D H -0.027029 0.606838 0.905247 0.082 Uiso 0.368(11) 1 calc GR . P A 2
H13E H -0.012904 0.610376 0.795461 0.082 Uiso 0.368(11) 1 calc GR . P A 2
H13F H 0.004835 0.731758 0.888418 0.082 Uiso 0.368(11) 1 calc GR . P A 2
C14A C 0.241(2) 0.7218(19) 1.0327(13) 0.061(5) Uani 0.368(11) 1 d D U P A 2
H14D H 0.176124 0.669947 1.055217 0.091 Uiso 0.368(11) 1 calc GR . P A 2
H14E H 0.237510 0.804138 1.060547 0.091 Uiso 0.368(11) 1 calc GR . P A 2
H14F H 0.341135 0.721112 1.059340 0.091 Uiso 0.368(11) 1 calc GR . P A 2
C15A C 0.275(2) 0.2849(19) 0.9204(17) 0.031(3) Uani 0.368(11) 1 d D U P A 2
H15A H 0.336066 0.239258 0.889574 0.038 Uiso 0.368(11) 1 calc R . P A 2
C16A C 0.127(3) 0.189(3) 0.889(2) 0.045(5) Uani 0.368(11) 1 d D U P A 2
H16D H 0.142011 0.125811 0.915232 0.067 Uiso 0.368(11) 1 calc GR . P A 2
H16E H 0.084337 0.153468 0.811868 0.067 Uiso 0.368(11) 1 calc GR . P A 2
H16F H 0.061664 0.225752 0.919154 0.067 Uiso 0.368(11) 1 calc GR . P A 2
C17A C 0.355(3) 0.336(4) 1.038(2) 0.043(5) Uani 0.368(11) 1 d D U P A 2
H17D H 0.288245 0.360333 1.075804 0.065 Uiso 0.368(11) 1 calc GR . P A 2
H17E H 0.438726 0.406919 1.055793 0.065 Uiso 0.368(11) 1 calc GR . P A 2
H17F H 0.388730 0.275467 1.058817 0.065 Uiso 0.368(11) 1 calc GR . P A 2
C28A C 0.621(5) 0.223(4) 0.5465(17) 0.051(6) Uani 0.38(6) 1 d D U P C 2
H28D H 0.694921 0.182042 0.546667 0.076 Uiso 0.38(6) 1 calc GR . P C 2
H28E H 0.652002 0.294219 0.529248 0.076 Uiso 0.38(6) 1 calc GR . P C 2
H28F H 0.527492 0.168572 0.493800 0.076 Uiso 0.38(6) 1 calc GR . P C 2
C29A C 0.735(4) 0.367(3) 0.738(2) 0.055(7) Uani 0.38(6) 1 d D U P C 2
H29D H 0.729840 0.375801 0.808687 0.082 Uiso 0.38(6) 1 calc GR . P C 2
H29E H 0.733214 0.442033 0.727241 0.082 Uiso 0.38(6) 1 calc GR . P C 2
H29F H 0.825764 0.351419 0.732653 0.082 Uiso 0.38(6) 1 calc GR . P C 2
C30A C 0.787(2) -0.0670(19) 0.7222(17) 0.038(3) Uani 0.56(7) 1 d D U P B 2
H30A H 0.875855 -0.011756 0.719985 0.046 Uiso 0.56(7) 1 calc R . P B 2
C31A C 0.735(3) -0.1806(18) 0.623(2) 0.060(4) Uani 0.56(7) 1 d D U P B 2
H31D H 0.815672 -0.213769 0.618398 0.090 Uiso 0.56(7) 1 calc GR . P B 2
H31E H 0.702614 -0.160741 0.560619 0.090 Uiso 0.56(7) 1 calc GR . P B 2
H31F H 0.653639 -0.240295 0.625029 0.090 Uiso 0.56(7) 1 calc GR . P B 2
C32A C 0.833(3) -0.093(3) 0.821(2) 0.051(4) Uani 0.56(7) 1 d D U P B 2
H32D H 0.751035 -0.151800 0.822799 0.077 Uiso 0.56(7) 1 calc GR . P B 2
H32E H 0.863778 -0.018237 0.882530 0.077 Uiso 0.56(7) 1 calc GR . P B 2
H32F H 0.915159 -0.125083 0.820362 0.077 Uiso 0.56(7) 1 calc GR . P B 2

loop_
_atom_site_aniso_label
_atom_site_aniso_U_11
_atom_site_aniso_U_22
_atom_site_aniso_U_33
_atom_site_aniso_U_23
_atom_site_aniso_U_13
_atom_site_aniso_U_12
Ga1 0.0257(2) 0.0226(3) 0.0248(2) 0.00612(18) 0.00620(17) 0.01055(18)
C3 0.024(3) 0.026(3) 0.023(3) 0.003(2) 0.000(3) 0.011(2)
C4 0.037(3) 0.031(3) 0.022(4) 0.001(3) 0.000(3) 0.012(2)
C5 0.039(3) 0.028(3) 0.028(4) 0.009(3) 0.007(3) 0.014(3)
C6 0.037(3) 0.029(3) 0.024(3) 0.005(2) 0.014(2) 0.016(3)
C7 0.036(3) 0.025(3) 0.025(3) 0.005(2) 0.009(2) 0.011(3)
C8 0.030(2) 0.027(3) 0.024(3) 0.002(2) 0.004(3) 0.012(3)
C9 0.054(4) 0.030(4) 0.025(4) 0.005(3) 0.001(4) 0.022(3)
C10 0.068(6) 0.052(7) 0.032(6) 0.015(5) 0.011(5) 0.020(5)
C11 0.068(7) 0.051(7) 0.033(7) 0.013(6) -0.014(5) 0.016(6)
C12 0.049(3) 0.030(3) 0.035(3) 0.005(3) 0.019(3) 0.016(3)
C13 0.064(6) 0.027(4) 0.040(4) 0.005(3) 0.017(4) 0.015(4)
C14 0.046(5) 0.037(7) 0.064(6) 0.016(5) 0.022(4) 0.019(5)
C15 0.029(4) 0.036(3) 0.027(4) 0.010(2) 0.007(3) 0.017(3)
C16 0.040(5) 0.052(5) 0.034(6) 0.014(5) 0.007(4) 0.011(4)
C17 0.049(8) 0.061(5) 0.026(4) 0.012(4) 0.001(4) 0.023(6)
N1 0.0284(15) 0.0269(16) 0.0292(15) 0.0078(13) 0.0088(12) 0.0155(13)
C1 0.0293(19) 0.028(2) 0.0316(18) 0.0070(16) 0.0102(16) 0.0173(16)
C2 0.0268(18) 0.0239(19) 0.0322(18) 0.0038(16) 0.0051(15) 0.0118(16)
C18 0.0248(17) 0.0249(19) 0.0194(16) 0.0036(14) 0.0030(13) 0.0070(15)
C19 0.0293(18) 0.028(2) 0.0230(17) 0.0056(15) 0.0038(14) 0.0087(16)
C20 0.037(2) 0.026(2) 0.0332(19) 0.0119(16) 0.0014(16) 0.0116(17)
C21 0.0326(19) 0.033(2) 0.0280(18) 0.0078(16) 0.0021(15) 0.0155(17)
C30 0.035(4) 0.040(5) 0.037(6) 0.009(5) 0.006(4) 0.021(4)
C31 0.066(9) 0.064(7) 0.055(10) -0.009(8) -0.013(8) 0.044(6)
C32 0.040(6) 0.043(8) 0.043(8) 0.015(7) 0.005(6) 0.027(6)
C22 0.0268(18) 0.035(2) 0.0314(18) 0.0083(17) 0.0098(15) 0.0137(16)
C23 0.0294(18) 0.0239(19) 0.0255(17) 0.0045(15) 0.0048(14) 0.0099(15)
C24 0.035(2) 0.034(2) 0.040(2) 0.0195(18) 0.0091(17) 0.0131(18)
C25 0.044(2) 0.039(3) 0.047(2) 0.018(2) 0.0089(19) 0.003(2)
C26 0.050(2) 0.048(3) 0.038(2) 0.020(2) 0.0175(19) 0.014(2)
C27 0.0326(19) 0.032(2) 0.040(2) 0.0130(17) 0.0147(17) 0.0145(17)
C28 0.049(7) 0.033(8) 0.048(5) 0.022(4) 0.023(5) 0.016(6)
C29 0.061(7) 0.032(6) 0.058(7) 0.016(4) 0.005(5) 0.012(5)
C3A 0.027(4) 0.028(4) 0.021(4) 0.001(3) 0.007(4) 0.005(4)
C4A 0.038(3) 0.026(3) 0.024(4) 0.005(3) -0.001(4) 0.016(3)
C5A 0.039(4) 0.028(4) 0.025(4) 0.008(4) 0.007(4) 0.014(4)
C6A 0.039(4) 0.024(4) 0.024(4) 0.007(3) 0.011(3) 0.010(3)
C7A 0.036(4) 0.028(4) 0.025(4) 0.005(4) 0.010(3) 0.011(4)
C8A 0.030(3) 0.029(4) 0.026(4) 0.006(3) 0.001(4) 0.012(3)
C9A 0.052(5) 0.031(5) 0.018(5) 0.004(4) 0.000(5) 0.017(4)
C10A 0.058(8) 0.046(8) 0.031(9) 0.006(8) -0.003(8) 0.017(6)
C11A 0.061(9) 0.036(8) 0.031(9) 0.007(7) -0.018(7) 0.022(7)
C12A 0.050(5) 0.028(4) 0.034(4) 0.007(4) 0.013(4) 0.013(4)
C13A 0.053(9) 0.033(10) 0.067(8) -0.001(8) 0.016(7) 0.025(7)
C14A 0.073(10) 0.044(8) 0.045(8) 0.002(6) 0.007(7) 0.016(7)
C15A 0.032(5) 0.040(5) 0.021(5) 0.002(4) 0.012(4) 0.020(4)
C16A 0.041(8) 0.055(8) 0.037(10) 0.020(7) 0.009(7) 0.015(7)
C17A 0.033(9) 0.055(8) 0.035(8) 0.011(7) 0.004(6) 0.018(7)
C28A 0.061(12) 0.040(12) 0.054(8) 0.028(7) 0.016(7) 0.010(9)
C29A 0.078(12) 0.023(8) 0.051(8) 0.008(6) 0.019(9) 0.005(9)
C30A 0.035(4) 0.042(4) 0.034(5) 0.011(4) 0.001(4) 0.019(4)
C31A 0.054(7) 0.058(6) 0.049(8) -0.003(6) -0.006(7) 0.041(5)
C32A 0.048(6) 0.056(9) 0.046(8) 0.012(7) 0.008(6) 0.028(6)

loop_
_atom_type_symbol
_atom_type_description
_atom_type_scat_dispersion_real
_atom_type_scat_dispersion_imag
_atom_type_scat_source
C C 0.0033 0.0016 'International Tables Vol C Tables 4.2.6.8 and 6.1.1.4'
H H 0.0000 0.0000 'International Tables Vol C Tables 4.2.6.8 and 6.1.1.4'
Ga Ga 0.2307 1.6083 'International Tables Vol C Tables 4.2.6.8 and 6.1.1.4'
N N 0.0061 0.0033 'International Tables Vol C Tables 4.2.6.8 and 6.1.1.4'

loop_
_geom_angle_atom_site_label_1
_geom_angle_atom_site_label_2
_geom_angle_atom_site_label_3
_geom_angle
_geom_angle_site_symmetry_1
_geom_angle_site_symmetry_3
_geom_angle_publ_flag
N1 Ga1 C3 113.4(6) . . ?
N1 Ga1 C18 110.97(14) . . ?
N1 Ga1 C3A 110.8(11) . . ?
C18 Ga1 C3 135.4(6) . . ?
C18 Ga1 C3A 138.2(11) . . ?
C4 C3 Ga1 121.3(6) . . ?
C4 C3 C8 119.2(7) . . ?
C8 C3 Ga1 119.0(6) . . ?
C3 C4 C5 119.2(7) . . ?
C3 C4 C9 120.8(8) . . ?
C5 C4 C9 119.9(8) . . ?
C4 C5 H5 118.7 . . ?
C6 C5 C4 122.6(7) . . ?
C6 C5 H5 118.7 . . ?
C5 C6 C7 117.8(6) . . ?
C5 C6 C12 122.7(7) . . ?
C7 C6 C12 119.4(6) . . ?
C6 C7 H7 119.0 . . ?
C6 C7 C8 122.0(7) . . ?
C8 C7 H7 119.0 . . ?
C3 C8 C15 121.6(8) . . ?
C7 C8 C3 119.0(8) . . ?
C7 C8 C15 119.4(8) . . ?
C4 C9 H9 107.4 . . ?
C10 C9 C4 112.3(8) . . ?
C10 C9 H9 107.4 . . ?
C11 C9 C4 112.0(9) . . ?
C11 C9 H9 107.4 . . ?
C11 C9 C10 110.2(10) . . ?
C9 C10 H10A 109.5 . . ?
C9 C10 H10B 109.5 . . ?
C9 C10 H10C 109.5 . . ?
H10A C10 H10B 109.5 . . ?
H10A C10 H10C 109.5 . . ?
H10B C10 H10C 109.5 . . ?
C9 C11 H11A 109.5 . . ?
C9 C11 H11B 109.5 . . ?
C9 C11 H11C 109.5 . . ?
H11A C11 H11B 109.5 . . ?
H11A C11 H11C 109.5 . . ?
H11B C11 H11C 109.5 . . ?
C6 C12 H12 108.1 . . ?
C6 C12 C13 109.1(7) . . ?
C13 C12 H12 108.1 . . ?
C14 C12 C6 113.9(8) . . ?
C14 C12 H12 108.1 . . ?
C14 C12 C13 109.5(9) . . ?
C12 C13 H13A 109.5 . . ?
C12 C13 H13B 109.5 . . ?
C12 C13 H13C 109.5 . . ?
H13A C13 H13B 109.5 . . ?
H13A C13 H13C 109.5 . . ?
H13B C13 H13C 109.5 . . ?
C12 C14 H14A 109.5 . . ?
C12 C14 H14B 109.5 . . ?
C12 C14 H14C 109.5 . . ?
H14A C14 H14B 109.5 . . ?
H14A C14 H14C 109.5 . . ?
H14B C14 H14C 109.5 . . ?
C8 C15 H15 108.0 . . ?
C8 C15 C16 108.4(9) . . ?
C8 C15 C17 113.5(10) . . ?
C16 C15 H15 108.0 . . ?
C17 C15 H15 108.0 . . ?
C17 C15 C16 110.9(10) . . ?
C15 C16 H16A 109.5 . . ?
C15 C16 H16B 109.5 . . ?
C15 C16 H16C 109.5 . . ?
H16A C16 H16B 109.5 . . ?
H16A C16 H16C 109.5 . . ?
H16B C16 H16C 109.5 . . ?
C15 C17 H17A 109.5 . . ?
C15 C17 H17B 109.5 . . ?
C15 C17 H17C 109.5 . . ?
H17A C17 H17B 109.5 . . ?
H17A C17 H17C 109.5 . . ?
H17B C17 H17C 109.5 . . ?
C1 N1 Ga1 123.0(2) . . ?
C2 N1 Ga1 124.9(2) 2_556 . ?
C2 N1 C1 112.0(3) 2_556 . ?
N1 C1 H1 118.0 . . ?
C2 C1 N1 124.0(3) . . ?
C2 C1 H1 118.0 . . ?
N1 C2 H2 118.0 2_556 . ?
C1 C2 N1 123.9(3) . 2_556 ?
C1 C2 H2 118.0 . . ?
C19 C18 Ga1 121.5(3) . . ?
C19 C18 C23 118.6(3) . . ?
C23 C18 Ga1 119.9(3) . . ?
C18 C19 C24 121.2(3) . . ?
C20 C19 C18 120.2(3) . . ?
C20 C19 C24 118.6(4) . . ?
C19 C20 H20 119.1 . . ?
C19 C20 C21 121.7(4) . . ?
C21 C20 H20 119.1 . . ?
C20 C21 C30 119.6(13) . . ?
C20 C21 C30A 121.7(10) . . ?
C22 C21 C20 118.0(3) . . ?
C22 C21 C30 122.2(13) . . ?
C22 C21 C30A 120.1(10) . . ?
C21 C30 H30 106.3 . . ?
C31 C30 C21 110.1(14) . . ?
C31 C30 H30 106.3 . . ?
C32 C30 C21 114.6(14) . . ?
C32 C30 H30 106.3 . . ?
C32 C30 C31 112.6(14) . . ?
C30 C31 H31A 109.5 . . ?
C30 C31 H31B 109.5 . . ?
C30 C31 H31C 109.5 . . ?
H31A C31 H31B 109.5 . . ?
H31A C31 H31C 109.5 . . ?
H31B C31 H31C 109.5 . . ?
C30 C32 H32A 109.5 . . ?
C30 C32 H32B 109.5 . . ?
C30 C32 H32C 109.5 . . ?
H32A C32 H32B 109.5 . . ?
H32A C32 H32C 109.5 . . ?
H32B C32 H32C 109.5 . . ?
C21 C22 H22 118.9 . . ?
C21 C22 C23 122.3(4) . . ?
C23 C22 H22 118.9 . . ?
C18 C23 C27 121.0(3) . . ?
C22 C23 C18 119.2(4) . . ?
C22 C23 C27 119.8(3) . . ?
C19 C24 H24 107.9 . . ?
C19 C24 C25 112.4(3) . . ?
C19 C24 C26 111.1(3) . . ?
C25 C24 H24 107.9 . . ?
C25 C24 C26 109.3(4) . . ?
C26 C24 H24 107.9 . . ?
C24 C25 H25A 109.5 . . ?
C24 C25 H25B 109.5 . . ?
C24 C25 H25C 109.5 . . ?
H25A C25 H25B 109.5 . . ?
H25A C25 H25C 109.5 . . ?
H25B C25 H25C 109.5 . . ?
C24 C26 H26A 109.5 . . ?
C24 C26 H26B 109.5 . . ?
C24 C26 H26C 109.5 . . ?
H26A C26 H26B 109.5 . . ?
H26A C26 H26C 109.5 . . ?
H26B C26 H26C 109.5 . . ?
C23 C27 H27 105.5 . . ?
C23 C27 H27A 108.5 . . ?
C23 C27 C28 116.1(9) . . ?
C23 C27 C29 112.3(11) . . ?
C23 C27 C28A 108.1(18) . . ?
C23 C27 C29A 110.3(18) . . ?
C28 C27 H27 105.5 . . ?
C28 C27 C29 110.9(10) . . ?
C29 C27 H27 105.5 . . ?
C28A C27 H27A 108.5 . . ?
C28A C27 C29A 112.9(16) . . ?
C29A C27 H27A 108.5 . . ?
C27 C28 H28A 109.5 . . ?
C27 C28 H28B 109.5 . . ?
C27 C28 H28C 109.5 . . ?
H28A C28 H28B 109.5 . . ?
H28A C28 H28C 109.5 . . ?
H28B C28 H28C 109.5 . . ?
C27 C29 H29A 109.5 . . ?
C27 C29 H29B 109.5 . . ?
C27 C29 H29C 109.5 . . ?
H29A C29 H29B 109.5 . . ?
H29A C29 H29C 109.5 . . ?
H29B C29 H29C 109.5 . . ?
C4A C3A Ga1 122.9(10) . . ?
C4A C3A C8A 120.0(11) . . ?
C8A C3A Ga1 117.0(10) . . ?
C3A C4A C5A 120.2(12) . . ?
C3A C4A C9A 124.2(13) . . ?
C5A C4A C9A 115.5(13) . . ?
C4A C5A H5A 119.4 . . ?
C6A C5A C4A 121.1(12) . . ?
C6A C5A H5A 119.4 . . ?
C5A C6A C7A 119.2(10) . . ?
C5A C6A C12A 119.0(11) . . ?
C7A C6A C12A 121.8(11) . . ?
C6A C7A H7A 119.2 . . ?
C6A C7A C8A 121.7(12) . . ?
C8A C7A H7A 119.2 . . ?
C3A C8A C7A 117.6(12) . . ?
C3A C8A C15A 121.3(12) . . ?
C7A C8A C15A 121.0(13) . . ?
C4A C9A H9A 107.5 . . ?
C4A C9A C10A 108.2(13) . . ?
C4A C9A C11A 114.6(16) . . ?
C10A C9A H9A 107.5 . . ?
C11A C9A H9A 107.5 . . ?
C11A C9A C10A 111.2(16) . . ?
C9A C10A H10D 109.5 . . ?
C9A C10A H10E 109.5 . . ?
C9A C10A H10F 109.5 . . ?
H10D C10A H10E 109.5 . . ?
H10D C10A H10F 109.5 . . ?
H10E C10A H10F 109.5 . . ?
C9A C11A H11D 109.5 . . ?
C9A C11A H11E 109.5 . . ?
C9A C11A H11F 109.5 . . ?
H11D C11A H11E 109.5 . . ?
H11D C11A H11F 109.5 . . ?
H11E C11A H11F 109.5 . . ?
C6A C12A H12A 108.3 . . ?
C6A C12A C13A 109.0(14) . . ?
C13A C12A H12A 108.3 . . ?
C14A C12A C6A 113.7(12) . . ?
C14A C12A H12A 108.3 . . ?
C14A C12A C13A 109.1(17) . . ?
C12A C13A H13D 109.5 . . ?
C12A C13A H13E 109.5 . . ?
C12A C13A H13F 109.5 . . ?
H13D C13A H13E 109.5 . . ?
H13D C13A H13F 109.5 . . ?
H13E C13A H13F 109.5 . . ?
C12A C14A H14D 109.5 . . ?
C12A C14A H14E 109.5 . . ?
C12A C14A H14F 109.5 . . ?
H14D C14A H14E 109.5 . . ?
H14D C14A H14F 109.5 . . ?
H14E C14A H14F 109.5 . . ?
C8A C15A H15A 104.2 . . ?
C8A C15A C16A 112.5(15) . . ?
C8A C15A C17A 117.4(17) . . ?
C16A C15A H15A 104.2 . . ?
C17A C15A H15A 104.2 . . ?
C17A C15A C16A 112.7(15) . . ?
C15A C16A H16D 109.5 . . ?
C15A C16A H16E 109.5 . . ?
C15A C16A H16F 109.5 . . ?
H16D C16A H16E 109.5 . . ?
H16D C16A H16F 109.5 . . ?
H16E C16A H16F 109.5 . . ?
C15A C17A H17D 109.5 . . ?
C15A C17A H17E 109.5 . . ?
C15A C17A H17F 109.5 . . ?
H17D C17A H17E 109.5 . . ?
H17D C17A H17F 109.5 . . ?
H17E C17A H17F 109.5 . . ?
C27 C28A H28D 109.5 . . ?
C27 C28A H28E 109.5 . . ?
C27 C28A H28F 109.5 . . ?
H28D C28A H28E 109.5 . . ?
H28D C28A H28F 109.5 . . ?
H28E C28A H28F 109.5 . . ?
C27 C29A H29D 109.5 . . ?
C27 C29A H29E 109.5 . . ?
C27 C29A H29F 109.5 . . ?
H29D C29A H29E 109.5 . . ?
H29D C29A H29F 109.5 . . ?
H29E C29A H29F 109.5 . . ?
C21 C30A H30A 107.0 . . ?
C31A C30A C21 111.3(10) . . ?
C31A C30A H30A 107.0 . . ?
C32A C30A C21 112.3(12) . . ?
C32A C30A H30A 107.0 . . ?
C32A C30A C31A 111.9(11) . . ?
C30A C31A H31D 109.5 . . ?
C30A C31A H31E 109.5 . . ?
C30A C31A H31F 109.5 . . ?
H31D C31A H31E 109.5 . . ?
H31D C31A H31F 109.5 . . ?
H31E C31A H31F 109.5 . . ?
C30A C32A H32D 109.5 . . ?
C30A C32A H32E 109.5 . . ?
C30A C32A H32F 109.5 . . ?
H32D C32A H32E 109.5 . . ?
H32D C32A H32F 109.5 . . ?
H32E C32A H32F 109.5 . . ?

loop_
_geom_bond_atom_site_label_1
_geom_bond_atom_site_label_2
_geom_bond_distance
_geom_bond_site_symmetry_2
_geom_bond_publ_flag
Ga1 C3 1.988(7) . ?
Ga1 N1 1.843(3) . ?
Ga1 C18 1.973(4) . ?
Ga1 C3A 1.988(12) . ?
C3 C4 1.396(10) . ?
C3 C8 1.411(9) . ?
C4 C5 1.399(9) . ?
C4 C9 1.537(10) . ?
C5 H5 0.9500 . ?
C5 C6 1.377(10) . ?
C6 C7 1.377(10) . ?
C6 C12 1.528(8) . ?
C7 H7 0.9500 . ?
C7 C8 1.408(9) . ?
C8 C15 1.509(10) . ?
C9 H9 1.0000 . ?
C9 C10 1.534(11) . ?
C9 C11 1.527(12) . ?
C10 H10A 0.9800 . ?
C10 H10B 0.9800 . ?
C10 H10C 0.9800 . ?
C11 H11A 0.9800 . ?
C11 H11B 0.9800 . ?
C11 H11C 0.9800 . ?
C12 H12 1.0000 . ?
C12 C13 1.550(13) . ?
C12 C14 1.521(16) . ?
C13 H13A 0.9800 . ?
C13 H13B 0.9800 . ?
C13 H13C 0.9800 . ?
C14 H14A 0.9800 . ?
C14 H14B 0.9800 . ?
C14 H14C 0.9800 . ?
C15 H15 1.0000 . ?
C15 C16 1.542(10) . ?
C15 C17 1.525(10) . ?
C16 H16A 0.9800 . ?
C16 H16B 0.9800 . ?
C16 H16C 0.9800 . ?
C17 H17A 0.9800 . ?
C17 H17B 0.9800 . ?
C17 H17C 0.9800 . ?
N1 C1 1.424(5) . ?
N1 C2 1.415(5) 2_556 ?
C1 H1 0.9500 . ?
C1 C2 1.323(5) . ?
C2 H2 0.9500 . ?
C18 C19 1.410(5) . ?
C18 C23 1.410(5) . ?
C19 C20 1.389(5) . ?
C19 C24 1.526(6) . ?
C20 H20 0.9500 . ?
C20 C21 1.392(6) . ?
C21 C30 1.528(12) . ?
C21 C22 1.381(6) . ?
C21 C30A 1.530(11) . ?
C30 H30 1.0000 . ?
C30 C31 1.526(14) . ?
C30 C32 1.501(14) . ?
C31 H31A 0.9800 . ?
C31 H31B 0.9800 . ?
C31 H31C 0.9800 . ?
C32 H32A 0.9800 . ?
C32 H32B 0.9800 . ?
C32 H32C 0.9800 . ?
C22 H22 0.9500 . ?
C22 C23 1.404(5) . ?
C23 C27 1.516(6) . ?
C24 H24 1.0000 . ?
C24 C25 1.535(6) . ?
C24 C26 1.536(6) . ?
C25 H25A 0.9800 . ?
C25 H25B 0.9800 . ?
C25 H25C 0.9800 . ?
C26 H26A 0.9800 . ?
C26 H26B 0.9800 . ?
C26 H26C 0.9800 . ?
C27 H27 1.0000 . ?
C27 H27A 1.0000 . ?
C27 C28 1.528(10) . ?
C27 C29 1.529(10) . ?
C27 C28A 1.518(15) . ?
C27 C29A 1.538(15) . ?
C28 H28A 0.9800 . ?
C28 H28B 0.9800 . ?
C28 H28C 0.9800 . ?
C29 H29A 0.9800 . ?
C29 H29B 0.9800 . ?
C29 H29C 0.9800 . ?
C3A C4A 1.384(13) . ?
C3A C8A 1.413(13) . ?
C4A C5A 1.390(13) . ?
C4A C9A 1.515(14) . ?
C5A H5A 0.9500 . ?
C5A C6A 1.365(14) . ?
C6A C7A 1.383(14) . ?
C6A C12A 1.537(12) . ?
C7A H7A 0.9500 . ?
C7A C8A 1.413(13) . ?
C8A C15A 1.495(14) . ?
C9A H9A 1.0000 . ?
C9A C10A 1.540(15) . ?
C9A C11A 1.521(15) . ?
C10A H10D 0.9800 . ?
C10A H10E 0.9800 . ?
C10A H10F 0.9800 . ?
C11A H11D 0.9800 . ?
C11A H11E 0.9800 . ?
C11A H11F 0.9800 . ?
C12A H12A 1.0000 . ?
C12A C13A 1.56(2) . ?
C12A C14A 1.499(19) . ?
C13A H13D 0.9800 . ?
C13A H13E 0.9800 . ?
C13A H13F 0.9800 . ?
C14A H14D 0.9800 . ?
C14A H14E 0.9800 . ?
C14A H14F 0.9800 . ?
C15A H15A 1.0000 . ?
C15A C16A 1.531(14) . ?
C15A C17A 1.517(15) . ?
C16A H16D 0.9800 . ?
C16A H16E 0.9800 . ?
C16A H16F 0.9800 . ?
C17A H17D 0.9800 . ?
C17A H17E 0.9800 . ?
C17A H17F 0.9800 . ?
C28A H28D 0.9800 . ?
C28A H28E 0.9800 . ?
C28A H28F 0.9800 . ?
C29A H29D 0.9800 . ?
C29A H29E 0.9800 . ?
C29A H29F 0.9800 . ?
C30A H30A 1.0000 . ?
C30A C31A 1.528(11) . ?
C30A C32A 1.505(13) . ?
C31A H31D 0.9800 . ?
C31A H31E 0.9800 . ?
C31A H31F 0.9800 . ?
C32A H32D 0.9800 . ?
C32A H32E 0.9800 . ?
C32A H32F 0.9800 . ?

loop_
_geom_torsion_atom_site_label_1
_geom_torsion_atom_site_label_2
_geom_torsion_atom_site_label_3
_geom_torsion_atom_site_label_4
_geom_torsion
_geom_torsion_site_symmetry_1
_geom_torsion_site_symmetry_2
_geom_torsion_site_symmetry_3
_geom_torsion_site_symmetry_4
_geom_torsion_publ_flag
Ga1 C3 C4 C5 168.7(12) . . . . ?
Ga1 C3 C4 C9 -14(2) . . . . ?
Ga1 C3 C8 C7 -168.4(12) . . . . ?
Ga1 C3 C8 C15 8(2) . . . . ?
Ga1 N1 C1 C2 175.5(3) . . . . ?
Ga1 C18 C19 C20 178.7(3) . . . . ?
Ga1 C18 C19 C24 -3.0(5) . . . . ?
Ga1 C18 C23 C22 -178.9(3) . . . . ?
Ga1 C18 C23 C27 1.3(4) . . . . ?
Ga1 C3A C4A C5A 179(2) . . . . ?
Ga1 C3A C4A C9A -2(4) . . . . ?
Ga1 C3A C8A C7A -178(2) . . . . ?
Ga1 C3A C8A C15A -2(4) . . . . ?
C3 Ga1 N1 C1 179.5(5) . . . . ?
C3 Ga1 N1 C2 -4.3(6) . . . 2_556 ?
C3 C4 C5 C6 1.1(18) . . . . ?
C3 C4 C9 C10 -102.4(16) . . . . ?
C3 C4 C9 C11 133.1(15) . . . . ?
C3 C8 C15 C16 -97.1(17) . . . . ?
C3 C8 C15 C17 139.2(17) . . . . ?
C4 C3 C8 C7 3(2) . . . . ?
C4 C3 C8 C15 179.8(14) . . . . ?
C4 C5 C6 C7 0.3(13) . . . . ?
C4 C5 C6 C12 177.2(10) . . . . ?
C5 C4 C9 C10 74.5(14) . . . . ?
C5 C4 C9 C11 -50.0(14) . . . . ?
C5 C6 C7 C8 0.2(13) . . . . ?
C5 C6 C12 C13 -89.2(9) . . . . ?
C5 C6 C12 C14 33.5(12) . . . . ?
C6 C7 C8 C3 -2.0(19) . . . . ?
C6 C7 C8 C15 -178.6(9) . . . . ?
C7 C6 C12 C13 87.7(9) . . . . ?
C7 C6 C12 C14 -149.6(10) . . . . ?
C7 C8 C15 C16 79.4(15) . . . . ?
C7 C8 C15 C17 -44.2(17) . . . . ?
C8 C3 C4 C5 -3(2) . . . . ?
C8 C3 C4 C9 174.1(15) . . . . ?
C9 C4 C5 C6 -175.9(9) . . . . ?
C12 C6 C7 C8 -176.8(10) . . . . ?
N1 C1 C2 N1 1.3(7) . . . 2_556 ?
C2 N1 C1 C2 -1.2(6) 2_556 . . . ?
C18 Ga1 N1 C1 -5.6(3) . . . . ?
C18 Ga1 N1 C2 170.6(3) . . . 2_556 ?
C18 C19 C20 C21 0.0(6) . . . . ?
C18 C19 C24 C25 122.9(4) . . . . ?
C18 C19 C24 C26 -114.2(4) . . . . ?
C18 C23 C27 C28 -132.4(11) . . . . ?
C18 C23 C27 C29 98.5(12) . . . . ?
C18 C23 C27 C28A -120.3(17) . . . . ?
C18 C23 C27 C29A 115.8(18) . . . . ?
C19 C18 C23 C22 -0.4(5) . . . . ?
C19 C18 C23 C27 179.8(3) . . . . ?
C19 C20 C21 C30 174.6(12) . . . . ?
C19 C20 C21 C22 0.0(6) . . . . ?
C19 C20 C21 C30A -174.5(10) . . . . ?
C20 C19 C24 C25 -58.7(5) . . . . ?
C20 C19 C24 C26 64.2(5) . . . . ?
C20 C21 C30 C31 76.9(19) . . . . ?
C20 C21 C30 C32 -51.3(19) . . . . ?
C20 C21 C22 C23 -0.3(6) . . . . ?
C20 C21 C30A C31A 74.5(15) . . . . ?
C20 C21 C30A C32A -51.9(14) . . . . ?
C21 C22 C23 C18 0.5(5) . . . . ?
C21 C22 C23 C27 -179.8(3) . . . . ?
C30 C21 C22 C23 -174.7(12) . . . . ?
C22 C21 C30 C31 -108.7(19) . . . . ?
C22 C21 C30 C32 123.0(17) . . . . ?
C22 C21 C30A C31A -99.9(15) . . . . ?
C22 C21 C30A C32A 133.7(13) . . . . ?
C22 C23 C27 C28 47.8(11) . . . . ?
C22 C23 C27 C29 -81.3(12) . . . . ?
C22 C23 C27 C28A 59.9(18) . . . . ?
C22 C23 C27 C29A -64.0(19) . . . . ?
C23 C18 C19 C20 0.2(5) . . . . ?
C23 C18 C19 C24 178.5(3) . . . . ?
C24 C19 C20 C21 -178.4(3) . . . . ?
C3A Ga1 N1 C1 173.2(8) . . . . ?
C3A Ga1 N1 C2 -10.6(8) . . . 2_556 ?
C3A C4A C5A C6A -4(3) . . . . ?
C3A C4A C9A C10A -109(3) . . . . ?
C3A C4A C9A C11A 126(3) . . . . ?
C3A C8A C15A C16A -82(3) . . . . ?
C3A C8A C15A C17A 145(3) . . . . ?
C4A C3A C8A C7A -3(4) . . . . ?
C4A C3A C8A C15A 174(3) . . . . ?
C4A C5A C6A C7A 3(2) . . . . ?
C4A C5A C6A C12A -175.8(17) . . . . ?
C5A C4A C9A C10A 70(2) . . . . ?
C5A C4A C9A C11A -55(2) . . . . ?
C5A C6A C7A C8A -2(2) . . . . ?
C5A C6A C12A C13A 80(2) . . . . ?
C5A C6A C12A C14A -158.6(16) . . . . ?
C6A C7A C8A C3A 2(3) . . . . ?
C6A C7A C8A C15A -174.8(18) . . . . ?
C7A C6A C12A C13A -99(2) . . . . ?
C7A C6A C12A C14A 22.6(19) . . . . ?
C7A C8A C15A C16A 94(3) . . . . ?
C7A C8A C15A C17A -39(3) . . . . ?
C8A C3A C4A C5A 4(4) . . . . ?
C8A C3A C4A C9A -177(3) . . . . ?
C9A C4A C5A C6A 176.9(15) . . . . ?
C12A C6A C7A C8A 177.0(18) . . . . ?
C30A C21 C22 C23 174.4(10) . . . . ?
